data_8106205
loop_
_publ_author_name
'Poplaukhin, Pavel'
'Tiekink, Edward R.T.'

_publ_section_title
;
 A triclinic polymorph of bis(\m-N,N-bis(2-hydroxyethyl)dithiocarbamato-\k
 3 S,S&#x2032;:S&#x2032;) bis(N,N-bis(2-hydroxyethyl)dithiocarbamato-\k 2
 S:S&#x2032;)zinc(II), C20H40N4O8S8Zn2
;
_journal_issue 3
_journal_name_full 'Zeitschrift f\"ur Kristallographie - New Crystal Structures'
_journal_page_first 529
_journal_page_last 531
_journal_paper_doi 10.1515/ncrs-2017-0418
_journal_volume 233
_journal_year 2018
_chemical_formula_moiety 'C10 H20 N2 O4 S4 Zn'
_chemical_formula_sum 'C10 H20 N2 O4 S4 Zn'
_chemical_formula_weight 425.93
_space_group_crystal_system triclinic
_space_group_IT_number 2
_space_group_name_Hall '-P 1'
_space_group_name_H-M_alt 'P -1'
_atom_sites_solution_hydrogens mixed
_audit_creation_method SHELXL-2014/7
_cell_angle_alpha 106.813(10)
_cell_angle_beta 93.741(9)
_cell_angle_gamma 109.863(8)
_cell_formula_units_Z 2
_cell_length_a 7.0675(10)
_cell_length_b 9.9000(10)
_cell_length_c 12.9252(17)
_cell_measurement_reflns_used 2940
_cell_measurement_temperature 98(2)
_cell_measurement_theta_max 40.5
_cell_measurement_theta_min 2.3
_cell_volume 800.65(19)
_computing_cell_refinement 'CrystalClear [2]'
_computing_data_collection 'CrystalClear [2]'
_computing_data_reduction 'CrystalClear [2]'
_computing_molecular_graphics 'ORTEP-3 for Windows [5]'
_computing_publication_material 'SHELXL2014/7 [4]'
_computing_structure_refinement 'SHELXL2014/7 [4]'
_computing_structure_solution 'SHELXS-97 [3]'
_diffrn_ambient_temperature 98(2)
_diffrn_measured_fraction_theta_full 0.993
_diffrn_measured_fraction_theta_max 0.857
_diffrn_measurement_device_type AFC12\K/SATURN724
_diffrn_measurement_method \w
_diffrn_radiation_monochromator graphite
_diffrn_radiation_source 'fine-focus sealed tube'
_diffrn_radiation_type MoK\a
_diffrn_radiation_wavelength 0.71069
_diffrn_reflns_av_R_equivalents 0.0374
_diffrn_reflns_av_unetI/netI 0.0646
_diffrn_reflns_Laue_measured_fraction_full 0.993
_diffrn_reflns_Laue_measured_fraction_max 0.857
_diffrn_reflns_limit_h_max 12
_diffrn_reflns_limit_h_min -12
_diffrn_reflns_limit_k_max 17
_diffrn_reflns_limit_k_min -17
_diffrn_reflns_limit_l_max 16
_diffrn_reflns_limit_l_min -23
_diffrn_reflns_number 13476
_diffrn_reflns_point_group_measured_fraction_full 0.993
_diffrn_reflns_point_group_measured_fraction_max 0.857
_diffrn_reflns_theta_full 25.240
_diffrn_reflns_theta_max 40.766
_diffrn_reflns_theta_min 2.319
_diffrn_standards_decay_% 0
_diffrn_standards_interval_count 0
_diffrn_standards_number 0
_exptl_absorpt_coefficient_mu 2.069
_exptl_absorpt_correction_T_max 1.000
_exptl_absorpt_correction_T_min 0.834
_exptl_absorpt_correction_type multi-scan
_exptl_absorpt_process_details 'ABSCOR [1]'
_exptl_crystal_colour colourless
_exptl_crystal_density_diffrn 1.767
_exptl_crystal_description block
_exptl_crystal_F_000 440
_exptl_crystal_size_max 0.200
_exptl_crystal_size_mid 0.100
_exptl_crystal_size_min 0.050
_refine_diff_density_max 1.206
_refine_diff_density_min -2.013
_refine_diff_density_rms 0.179
_refine_ls_extinction_coef .
_refine_ls_extinction_method none
_refine_ls_goodness_of_fit_ref 1.050
_refine_ls_hydrogen_treatment mixed
_refine_ls_matrix_type full
_refine_ls_number_parameters 202
_refine_ls_number_reflns 8923
_refine_ls_number_restraints 4
_refine_ls_restrained_S_all 1.050
_refine_ls_R_factor_all 0.0830
_refine_ls_R_factor_gt 0.0685
_refine_ls_shift/su_max 0.001
_refine_ls_shift/su_mean 0.000
_refine_ls_structure_factor_coef Fsqd
_refine_ls_weighting_details 'w=1/[\s^2^(Fo^2^)+(0.0768P)^2^+1.3332P] where P=(Fo^2^+2Fc^2^)/3'
_refine_ls_weighting_scheme calc
_refine_ls_wR_factor_gt 0.1601
_refine_ls_wR_factor_ref 0.1760
_reflns_Friedel_coverage 0.000
_reflns_Friedel_fraction_full .
_reflns_Friedel_fraction_max .
_reflns_number_gt 7374
_reflns_number_total 8923
_reflns_threshold_expression 'I > 2\s(I)'
_cod_data_source_file suppl_ncrs-2017-0418_suppl.cif
_cod_data_source_block shelx
_cod_original_cell_volume 800.65(18)
_cod_database_code 8106205
_shelx_shelxl_version_number 2014/7
_shelx_space_group_comment
;
The symmetry employed for this shelxl refinement is uniquely defined
by the following loop, which should always be used as a source of
symmetry information in preference to the above space-group names.
They are only intended as comments.
;
_shelx_estimated_absorpt_t_min 0.682
_shelx_estimated_absorpt_t_max 0.904

loop_
_space_group_symop_operation_xyz
'x, y, z'
'-x, -y, -z'

loop_
_atom_site_label
_atom_site_type_symbol
_atom_site_fract_x
_atom_site_fract_y
_atom_site_fract_z
_atom_site_U_iso_or_equiv
_atom_site_adp_type
_atom_site_occupancy
_atom_site_site_symmetry_order
_atom_site_calc_flag
_atom_site_refinement_flags_posn
_atom_site_refinement_flags_adp
_atom_site_refinement_flags_occupancy
_atom_site_disorder_assembly
_atom_site_disorder_group
Zn Zn 0.23737(5) 0.14200(3) 0.53126(2) 0.01532(7) Uani 1 1 d . . . . .
S1 S 0.13149(9) 0.34543(7) 0.54439(5) 0.01650(11) Uani 1 1 d . . . . .
S2 S 0.54637(9) 0.36534(7) 0.61693(5) 0.01532(10) Uani 1 1 d . . . . .
S3 S 0.11104(9) 0.03366(7) 0.66564(5) 0.01575(10) Uani 1 1 d . . . . .
S4 S -0.30278(9) 0.03922(7) 0.60522(5) 0.01529(10) Uani 1 1 d . . . . .
O1 O 0.5937(3) 0.7703(2) 0.91005(16) 0.0187(3) Uani 1 1 d D . . . .
H1O H 0.497(5) 0.700(4) 0.920(4) 0.028 Uiso 1 1 d D U . . .
O2 O 0.0516(3) 0.5759(2) 0.76005(17) 0.0196(3) Uani 1 1 d D . . . .
H2O H -0.016(6) 0.524(5) 0.6966(17) 0.029 Uiso 1 1 d D U . . .
O3 O 0.2588(3) 0.5172(2) 0.91301(17) 0.0200(3) Uani 1 1 d D . . . .
H3O H 0.183(6) 0.521(5) 0.862(3) 0.030 Uiso 1 1 d D U . . .
O4 O -0.2827(3) 0.0897(2) 0.96370(18) 0.0221(4) Uani 1 1 d D . . . .
H4O H -0.326(7) -0.0027(18) 0.958(4) 0.033 Uiso 1 1 d D U . . .
N1 N 0.4359(3) 0.6076(2) 0.66298(17) 0.0141(3) Uani 1 1 d . . . . .
N2 N -0.0661(3) 0.1915(2) 0.80190(17) 0.0147(3) Uani 1 1 d . . . . .
C1 C 0.3797(4) 0.4582(3) 0.61427(19) 0.0143(3) Uani 1 1 d . . . . .
C2 C 0.6492(4) 0.7035(3) 0.7191(2) 0.0158(4) Uani 1 1 d . . . . .
H2A H 0.6754 0.8097 0.7228 0.019 Uiso 1 1 calc R U . . .
H2B H 0.7424 0.6686 0.6740 0.019 Uiso 1 1 calc R U . . .
C3 C 0.7014(4) 0.7020(3) 0.8353(2) 0.0169(4) Uani 1 1 d . . . . .
H3A H 0.6674 0.5954 0.8330 0.020 Uiso 1 1 calc R U . . .
H3B H 0.8504 0.7573 0.8625 0.020 Uiso 1 1 calc R U . . .
C4 C 0.2959(4) 0.6859(3) 0.6498(2) 0.0160(4) Uani 1 1 d . . . . .
H4A H 0.1962 0.6246 0.5805 0.019 Uiso 1 1 calc R U . . .
H4B H 0.3764 0.7855 0.6428 0.019 Uiso 1 1 calc R U . . .
C5 C 0.1787(4) 0.7128(3) 0.7435(2) 0.0167(4) Uani 1 1 d . . . . .
H5A H 0.2779 0.7791 0.8122 0.020 Uiso 1 1 calc R U . . .
H5B H 0.0920 0.7676 0.7284 0.020 Uiso 1 1 calc R U . . .
C6 C -0.0825(4) 0.1006(3) 0.7005(2) 0.0142(3) Uani 1 1 d . . . . .
C7 C 0.1169(4) 0.2430(3) 0.8866(2) 0.0167(4) Uani 1 1 d . . . . .
H7A H 0.1626 0.1573 0.8801 0.020 Uiso 1 1 calc R U . . .
H7B H 0.0801 0.2726 0.9601 0.020 Uiso 1 1 calc R U . . .
C8 C 0.2929(4) 0.3772(3) 0.8772(2) 0.0174(4) Uani 1 1 d . . . . .
H8A H 0.4203 0.3891 0.9220 0.021 Uiso 1 1 calc R U . . .
H8B H 0.3119 0.3554 0.7997 0.021 Uiso 1 1 calc R U . . .
C9 C -0.2359(4) 0.2348(3) 0.8400(2) 0.0166(4) Uani 1 1 d . . . . .
H9A H -0.3088 0.2523 0.7801 0.020 Uiso 1 1 calc R U . . .
H9B H -0.1804 0.3311 0.9029 0.020 Uiso 1 1 calc R U . . .
C10 C -0.3850(4) 0.1117(3) 0.8746(2) 0.0184(4) Uani 1 1 d . . . . .
H10A H -0.5000 0.1417 0.8975 0.022 Uiso 1 1 calc R U . . .
H10B H -0.4416 0.0153 0.8117 0.022 Uiso 1 1 calc R U . . .

loop_
_atom_site_aniso_label
_atom_site_aniso_U_11
_atom_site_aniso_U_22
_atom_site_aniso_U_33
_atom_site_aniso_U_23
_atom_site_aniso_U_13
_atom_site_aniso_U_12
Zn 0.01695(12) 0.01372(12) 0.01432(13) 0.00328(9) 0.00427(9) 0.00547(9)
S1 0.0140(2) 0.0158(2) 0.0175(3) 0.00364(19) -0.00053(18) 0.00508(18)
S2 0.0143(2) 0.0153(2) 0.0162(2) 0.00400(18) 0.00259(18) 0.00644(17)
S3 0.0166(2) 0.0169(2) 0.0160(2) 0.00637(19) 0.00503(18) 0.00776(18)
S4 0.0148(2) 0.0166(2) 0.0131(2) 0.00243(18) 0.00150(17) 0.00656(18)
O1 0.0173(7) 0.0201(8) 0.0160(8) 0.0032(6) 0.0051(6) 0.0059(6)
O2 0.0180(7) 0.0186(8) 0.0217(9) 0.0074(7) 0.0042(6) 0.0054(6)
O3 0.0217(8) 0.0169(7) 0.0197(9) 0.0049(6) 0.0017(7) 0.0066(6)
O4 0.0246(9) 0.0214(8) 0.0184(9) 0.0082(7) 0.0033(7) 0.0051(7)
N1 0.0126(7) 0.0157(7) 0.0140(8) 0.0043(6) 0.0016(6) 0.0058(6)
N2 0.0144(7) 0.0154(7) 0.0137(8) 0.0042(6) 0.0024(6) 0.0056(6)
C1 0.0142(8) 0.0164(8) 0.0122(9) 0.0047(7) 0.0030(7) 0.0055(7)
C2 0.0151(8) 0.0168(8) 0.0153(9) 0.0059(7) 0.0032(7) 0.0053(7)
C3 0.0140(8) 0.0189(9) 0.0154(10) 0.0031(7) 0.0014(7) 0.0057(7)
C4 0.0153(8) 0.0161(8) 0.0171(10) 0.0056(7) 0.0031(7) 0.0062(7)
C5 0.0134(8) 0.0169(9) 0.0183(10) 0.0046(7) 0.0024(7) 0.0047(7)
C6 0.0151(8) 0.0133(8) 0.0134(9) 0.0041(6) 0.0039(7) 0.0046(6)
C7 0.0171(9) 0.0171(9) 0.0137(9) 0.0045(7) 0.0011(7) 0.0046(7)
C8 0.0148(8) 0.0163(9) 0.0175(10) 0.0038(7) 0.0014(7) 0.0031(7)
C9 0.0182(9) 0.0169(9) 0.0146(9) 0.0036(7) 0.0038(7) 0.0078(7)
C10 0.0168(9) 0.0194(9) 0.0176(10) 0.0045(8) 0.0051(8) 0.0060(8)

loop_
_atom_type_symbol
_atom_type_description
_atom_type_scat_dispersion_real
_atom_type_scat_dispersion_imag
_atom_type_scat_source
C C 0.0030 0.0020 'International Tables Vol C Tables 4.2.6.8 and 6.1.1.4'
H H 0.0000 0.0000 'International Tables Vol C Tables 4.2.6.8 and 6.1.1.4'
N N 0.0060 0.0030 'International Tables Vol C Tables 4.2.6.8 and 6.1.1.4'
O O 0.0110 0.0060 'International Tables Vol C Tables 4.2.6.8 and 6.1.1.4'
S S 0.1250 0.1230 'International Tables Vol C Tables 4.2.6.8 and 6.1.1.4'
Zn Zn 0.2840 1.4300 'International Tables Vol C Tables 4.2.6.8 and 6.1.1.4'

loop_
_geom_angle_atom_site_label_1
_geom_angle_atom_site_label_2
_geom_angle_atom_site_label_3
_geom_angle
_geom_angle_site_symmetry_1
_geom_angle_site_symmetry_3
S4 Zn S1 137.49(3) 2_556 .
S4 Zn S3 108.37(3) 2_556 .
S1 Zn S3 108.12(3) . .
S4 Zn S2 110.91(3) 2_556 .
S1 Zn S2 76.23(2) . .
S3 Zn S2 109.17(3) . .
S4 Zn S3 66.41(2) 2_556 2_556
S1 Zn S3 85.00(2) . 2_556
S3 Zn S3 102.56(2) . 2_556
S2 Zn S3 146.80(2) . 2_556
C1 S1 Zn 84.57(8) . .
C1 S2 Zn 82.33(8) . .
C6 S3 Zn 103.81(8) . .
C6 S4 Zn 98.58(8) . 2_556
C3 O1 H1O 108(3) . .
C5 O2 H2O 101(3) . .
C8 O3 H3O 109(3) . .
C10 O4 H4O 111(3) . .
C1 N1 C4 121.1(2) . .
C1 N1 C2 120.9(2) . .
C4 N1 C2 117.53(19) . .
C6 N2 C9 122.4(2) . .
C6 N2 C7 121.7(2) . .
C9 N2 C7 115.6(2) . .
N1 C1 S2 122.49(18) . .
N1 C1 S1 121.22(18) . .
S2 C1 S1 116.29(14) . .
N1 C2 C3 114.73(19) . .
N1 C2 H2A 108.6 . .
C3 C2 H2A 108.6 . .
N1 C2 H2B 108.6 . .
C3 C2 H2B 108.6 . .
H2A C2 H2B 107.6 . .
O1 C3 C2 112.4(2) . .
O1 C3 H3A 109.1 . .
C2 C3 H3A 109.1 . .
O1 C3 H3B 109.1 . .
C2 C3 H3B 109.1 . .
H3A C3 H3B 107.9 . .
N1 C4 C5 114.6(2) . .
N1 C4 H4A 108.6 . .
C5 C4 H4A 108.6 . .
N1 C4 H4B 108.6 . .
C5 C4 H4B 108.6 . .
H4A C4 H4B 107.6 . .
O2 C5 C4 113.9(2) . .
O2 C5 H5A 108.8 . .
C4 C5 H5A 108.8 . .
O2 C5 H5B 108.8 . .
C4 C5 H5B 108.8 . .
H5A C5 H5B 107.7 . .
N2 C6 S4 119.99(18) . .
N2 C6 S3 120.17(18) . .
S4 C6 S3 119.72(14) . .
N2 C7 C8 112.9(2) . .
N2 C7 H7A 109.0 . .
C8 C7 H7A 109.0 . .
N2 C7 H7B 109.0 . .
C8 C7 H7B 109.0 . .
H7A C7 H7B 107.8 . .
O3 C8 C7 112.6(2) . .
O3 C8 H8A 109.1 . .
C7 C8 H8A 109.1 . .
O3 C8 H8B 109.1 . .
C7 C8 H8B 109.1 . .
H8A C8 H8B 107.8 . .
N2 C9 C10 111.1(2) . .
N2 C9 H9A 109.4 . .
C10 C9 H9A 109.4 . .
N2 C9 H9B 109.4 . .
C10 C9 H9B 109.4 . .
H9A C9 H9B 108.0 . .
O4 C10 C9 109.7(2) . .
O4 C10 H10A 109.7 . .
C9 C10 H10A 109.7 . .
O4 C10 H10B 109.7 . .
C9 C10 H10B 109.7 . .
H10A C10 H10B 108.2 . .

loop_
_geom_bond_atom_site_label_1
_geom_bond_atom_site_label_2
_geom_bond_distance
_geom_bond_site_symmetry_2
Zn S4 2.3202(7) 2_556
Zn S1 2.3426(7) .
Zn S3 2.3650(7) .
Zn S2 2.4230(8) .
Zn S3 3.0458(9) 2_556
S1 C1 1.737(2) .
S2 C1 1.727(2) .
S3 C6 1.743(2) .
S4 C6 1.727(2) .
S4 Zn 2.3203(7) 2_556
O1 C3 1.428(3) .
O1 H1O 0.840(10) .
O2 C5 1.433(3) .
O2 H2O 0.837(10) .
O3 C8 1.437(3) .
O3 H3O 0.839(10) .
O4 C10 1.429(3) .
O4 H4O 0.840(10) .
N1 C1 1.332(3) .
N1 C4 1.478(3) .
N1 C2 1.478(3) .
N2 C6 1.330(3) .
N2 C9 1.473(3) .
N2 C7 1.475(3) .
C2 C3 1.529(3) .
C2 H2A 0.9900 .
C2 H2B 0.9900 .
C3 H3A 0.9900 .
C3 H3B 0.9900 .
C4 C5 1.523(4) .
C4 H4A 0.9900 .
C4 H4B 0.9900 .
C5 H5A 0.9900 .
C5 H5B 0.9900 .
C7 C8 1.522(3) .
C7 H7A 0.9900 .
C7 H7B 0.9900 .
C8 H8A 0.9900 .
C8 H8B 0.9900 .
C9 C10 1.517(4) .
C9 H9A 0.9900 .
C9 H9B 0.9900 .
C10 H10A 0.9900 .
C10 H10B 0.9900 .

loop_
_geom_torsion_atom_site_label_1
_geom_torsion_atom_site_label_2
_geom_torsion_atom_site_label_3
_geom_torsion_atom_site_label_4
_geom_torsion
_geom_torsion_site_symmetry_1
_geom_torsion_site_symmetry_2
_geom_torsion_site_symmetry_3
_geom_torsion_site_symmetry_4
C4 N1 C1 S2 173.78(17) . . . .
C2 N1 C1 S2 2.3(3) . . . .
C4 N1 C1 S1 -6.4(3) . . . .
C2 N1 C1 S1 -177.93(17) . . . .
Zn S2 C1 N1 172.9(2) . . . .
Zn S2 C1 S1 -6.88(12) . . . .
Zn S1 C1 N1 -172.7(2) . . . .
Zn S1 C1 S2 7.09(12) . . . .
C1 N1 C2 C3 -81.1(3) . . . .
C4 N1 C2 C3 107.1(2) . . . .
N1 C2 C3 O1 -66.4(3) . . . .
C1 N1 C4 C5 97.5(3) . . . .
C2 N1 C4 C5 -90.7(3) . . . .
N1 C4 C5 O2 -59.8(3) . . . .
C9 N2 C6 S4 4.4(3) . . . .
C7 N2 C6 S4 178.26(17) . . . .
C9 N2 C6 S3 -171.67(17) . . . .
C7 N2 C6 S3 2.2(3) . . . .
Zn S4 C6 N2 -169.81(18) 2_556 . . .
Zn S4 C6 S3 6.31(14) 2_556 . . .
Zn S3 C6 N2 -116.14(18) . . . .
Zn S3 C6 S4 67.76(14) . . . .
C6 N2 C7 C8 81.2(3) . . . .
C9 N2 C7 C8 -104.6(2) . . . .
N2 C7 C8 O3 73.5(3) . . . .
C6 N2 C9 C10 82.0(3) . . . .
C7 N2 C9 C10 -92.2(2) . . . .
N2 C9 C10 O4 61.2(3) . . . .
